data_4089662
loop_
_publ_author_name
'Chaplin, Adrian B.'

_publ_section_title
;
 Rhodium(I) Complexes of the Conformationally Rigid IBioxMe4 Ligand:
 Preparation of Mono-, Bis-, and Tris-ligated NHC Complexes
;
_journal_issue 12
_journal_name_full Organometallics
_journal_page_first 3069
_journal_paper_doi 10.1021/om500332n
_journal_volume 33
_journal_year 2014
_chemical_formula_moiety 'C23 H32 Cl N4 O5 Rh'
_chemical_formula_sum 'C23 H32 Cl N4 O5 Rh'
_chemical_formula_weight 582.88
_chemical_melting_point ?
_space_group_crystal_system monoclinic
_space_group_IT_number 14
_space_group_name_Hall '-P 2yn'
_space_group_name_H-M_alt 'P 1 21/n 1'
_atom_sites_solution_hydrogens geom
_atom_sites_solution_primary direct
_atom_sites_solution_secondary difmap
_audit_creation_date 2013-10-27
_audit_creation_method
;
  Olex2 1.2
  (compiled 2013.03.22 svn.r2654, GUI svn.r4446)
;
_cell_angle_alpha 90
_cell_angle_beta 99.6132(16)
_cell_angle_gamma 90
_cell_formula_units_Z 2
_cell_length_a 10.23498(17)
_cell_length_b 11.4086(2)
_cell_length_c 10.78784(18)
_cell_measurement_reflns_used 9595
_cell_measurement_temperature 150(2)
_cell_measurement_theta_max 31.3912
_cell_measurement_theta_min 2.9996
_cell_volume 1241.97(4)
_computing_cell_refinement
;
CrysAlisPro, Agilent Technologies,
Version 1.171.36.21 (release 14-08-2012 CrysAlis171 .NET)
(compiled Sep 14 2012,17:21:16)
;
_computing_data_collection
;
CrysAlisPro, Agilent Technologies,
Version 1.171.36.21 (release 14-08-2012 CrysAlis171 .NET)
(compiled Sep 14 2012,17:21:16)
;
_computing_data_reduction
;
CrysAlisPro, Agilent Technologies,
Version 1.171.36.21 (release 14-08-2012 CrysAlis171 .NET)
(compiled Sep 14 2012,17:21:16)
;
_computing_molecular_graphics
;
Ortep-3 for Windows: L. J. Farrugia, J. Appl. Cryst (1997), 30, 565.
;
_computing_publication_material
;
O. V. Dolomanov, L. J. Bourhis, R. J. Gildea, J. A. K. Howard and H. Puschmann,
OLEX2: a complete structure solution, refinement and analysis program.
J. Appl. Cryst. (2009). 42, 339-341.
;
_computing_structure_refinement
;
SHELX, G.M. Sheldrick, Acta Cryst.
(2008). A64, 112-122
;
_computing_structure_solution
;
SHELX, G.M. Sheldrick, Acta Cryst.
(2008). A64, 112-122
;
_diffrn_ambient_temperature 150(2)
_diffrn_detector_area_resol_mean 10.2833
_diffrn_measured_fraction_theta_full 0.999
_diffrn_measured_fraction_theta_max 0.999
_diffrn_measurement_details
;
#__ type_ start__ end____ width___ exp.time_
  1 omega  -15.00  104.00   1.0000    2.7500
omega____ theta____ kappa____ phi______ frames
    -       21.8608   38.0000   30.0000 119

#__ type_ start__ end____ width___ exp.time_
  2 omega -112.00  -83.00   1.0000    2.7500
omega____ theta____ kappa____ phi______ frames
    -      -22.7983 -178.0000  -90.0000 29

#__ type_ start__ end____ width___ exp.time_
  3 omega  -24.00   22.00   1.0000    2.7500
omega____ theta____ kappa____ phi______ frames
    -      -22.7983  -99.0000  150.0000 46

#__ type_ start__ end____ width___ exp.time_
  4 omega  -41.00   17.00   1.0000    2.7500
omega____ theta____ kappa____ phi______ frames
    -      -22.7983  -19.0000  150.0000 58

#__ type_ start__ end____ width___ exp.time_
  5 omega  -63.00   59.00   1.0000    2.7500
omega____ theta____ kappa____ phi______ frames
    -       21.8608  -38.0000  -90.0000 122

#__ type_ start__ end____ width___ exp.time_
  6 omega  -63.00   59.00   1.0000    2.7500
omega____ theta____ kappa____ phi______ frames
    -       21.8608  -38.0000   30.0000 122

#__ type_ start__ end____ width___ exp.time_
  7 omega  -25.00   22.00   1.0000    2.7500
omega____ theta____ kappa____ phi______ frames
    -      -22.7983  -99.0000   30.0000 47

#__ type_ start__ end____ width___ exp.time_
  8 omega -117.00  -53.00   1.0000    2.7500
omega____ theta____ kappa____ phi______ frames
    -      -22.7983  178.0000   90.0000 64
;
_diffrn_measurement_device_type 'Oxford Diffraction: Xcalibur, Ruby, Gemini'
_diffrn_measurement_method '\w scans'
_diffrn_orient_matrix_UB_11 -0.0464990000
_diffrn_orient_matrix_UB_12 -0.0440167000
_diffrn_orient_matrix_UB_13 0.0089125000
_diffrn_orient_matrix_UB_21 -0.0506073000
_diffrn_orient_matrix_UB_22 0.0430217000
_diffrn_orient_matrix_UB_23 -0.0045597000
_diffrn_orient_matrix_UB_31 -0.0146538000
_diffrn_orient_matrix_UB_32 -0.0089281000
_diffrn_orient_matrix_UB_33 -0.0659245000
_diffrn_radiation_monochromator graphite
_diffrn_radiation_type 'Mo K\a'
_diffrn_radiation_wavelength 0.7107
_diffrn_reflns_av_R_equivalents 0.0392
_diffrn_reflns_av_unetI/netI 0.0287
_diffrn_reflns_Laue_measured_fraction_full 0.999
_diffrn_reflns_Laue_measured_fraction_max 0.999
_diffrn_reflns_limit_h_max 14
_diffrn_reflns_limit_h_min -14
_diffrn_reflns_limit_k_max 15
_diffrn_reflns_limit_k_min -15
_diffrn_reflns_limit_l_max 14
_diffrn_reflns_limit_l_min -14
_diffrn_reflns_number 17744
_diffrn_reflns_point_group_measured_fraction_full 0.999
_diffrn_reflns_point_group_measured_fraction_max 0.999
_diffrn_reflns_theta_full 29.573
_diffrn_reflns_theta_max 29.573
_diffrn_reflns_theta_min 3.006
_diffrn_source 'Enhance (Mo) X-ray Source'
_exptl_absorpt_coefficient_mu 0.836
_exptl_absorpt_correction_T_max 1.00000
_exptl_absorpt_correction_T_min 0.95957
_exptl_absorpt_correction_type multi-scan
_exptl_absorpt_process_details
;
CrysAlisPro, Agilent Technologies,
Version 1.171.36.21 (release 14-08-2012 CrysAlis171 .NET)
(compiled Sep 14 2012,17:21:16)
Empirical absorption correction using spherical harmonics,
 implemented in SCALE3 ABSPACK scaling algorithm.
;
_exptl_crystal_colour colourless
_exptl_crystal_colour_primary colourless
_exptl_crystal_density_diffrn 1.559
_exptl_crystal_density_meas ?
_exptl_crystal_description block
_exptl_crystal_F_000 600
_exptl_crystal_recrystallization_method 'Crystals grown from CH2Cl2-Heptane at 293 K'
_exptl_crystal_size_max 0.3800
_exptl_crystal_size_mid 0.2500
_exptl_crystal_size_min 0.2000
_refine_diff_density_max 0.780
_refine_diff_density_min -0.448
_refine_diff_density_rms 0.073
_refine_ls_extinction_method none
_refine_ls_goodness_of_fit_ref 1.130
_refine_ls_hydrogen_treatment constr
_refine_ls_matrix_type full
_refine_ls_number_parameters 173
_refine_ls_number_reflns 3483
_refine_ls_number_restraints 0
_refine_ls_restrained_S_all 1.130
_refine_ls_R_factor_all 0.0375
_refine_ls_R_factor_gt 0.0294
_refine_ls_shift/su_max 0.000
_refine_ls_shift/su_mean 0.000
_refine_ls_structure_factor_coef Fsqd
_refine_ls_weighting_details 'w=1/[\s^2^(Fo^2^)+(0.0215P)^2^+1.0847P] where P=(Fo^2^+2Fc^2^)/3'
_refine_ls_weighting_scheme calc
_refine_ls_wR_factor_gt 0.0650
_refine_ls_wR_factor_ref 0.0686
_reflns_Friedel_coverage 0.000
_reflns_number_gt 2993
_reflns_number_total 3483
_reflns_threshold_expression 'I > 2\s(I)'
_cod_data_source_file om500332n_si_002.cif
_cod_data_source_block 0015abc13
_cod_depositor_comments
;
The following automatic conversions were performed:

data item '_chemical_melting_point' value 'not measured' was changed
to '?' -- the value is undefined or not given.

data item '_exptl_crystal_density_meas' value 'not measured' was
changed to '?' -- the value is perceived as not measured.

Automatic conversion script
Id: cif_fix_values 6909 2019-04-08 15:41:33Z antanas 
;
_cod_database_code 4089662
_shelxl_version_number 2013-4
_shelx_space_group_comment
;
The symmetry employed for this shelxl refinement is uniquely defined
by the following loop, which should always be used as a source of
symmetry information in preference to the above space-group names.
They are only intended as comments.
;
_olex2_refinement_description
;
1. Fixed Uiso
 At 1.2 times of:
  All C(H,H) groups
 At 1.5 times of:
  All C(H,H,H) groups
2. Others
 Fixed Sof: Cl2(0.5) O4(0.5) C3(0.5)
3.a Secondary CH2 refined with riding coordinates:
 C11(H11A,H11B), C14(H14A,H14B)
3.b Idealised Me refined as rotating group:
 C16(H16A,H16B,H16C), C17(H17A,H17B,H17C), C18(H18A,H18B,H18C), C19(H19A,H19B,
 H19C)
;

loop_
_space_group_symop_operation_xyz
'x, y, z'
'-x+1/2, y+1/2, -z+1/2'
'-x, -y, -z'
'x-1/2, -y-1/2, z-1/2'

loop_
_atom_site_label
_atom_site_type_symbol
_atom_site_fract_x
_atom_site_fract_y
_atom_site_fract_z
_atom_site_U_iso_or_equiv
_atom_site_adp_type
_atom_site_occupancy
_atom_site_site_symmetry_order
_atom_site_calc_flag
_atom_site_refinement_flags_posn
_atom_site_refinement_flags_adp
_atom_site_refinement_flags_occupancy
_atom_site_disorder_assembly
_atom_site_disorder_group
Rh1 Rh 0.0000 0.0000 0.0000 0.01370(6) Uani 1 2 d S . P . .
Cl2 Cl 0.06290(18) 0.18899(16) -0.06419(17) 0.0232(4) Uani 0.5 1 d . . P A -1
O4 O -0.0749(7) -0.2315(5) 0.0789(7) 0.0362(14) Uani 0.5 1 d . . P A -1
O12 O 0.31325(15) 0.04110(17) 0.44922(14) 0.0291(4) Uani 1 1 d . . . . .
O15 O 0.00301(15) 0.14439(15) 0.47611(13) 0.0264(3) Uani 1 1 d . . . . .
N6 N 0.18616(16) 0.03011(15) 0.25419(15) 0.0153(3) Uani 1 1 d . . . . .
N9 N -0.00364(15) 0.09162(15) 0.27072(15) 0.0158(3) Uani 1 1 d . . . . .
C3 C -0.0460(7) -0.1440(6) 0.0477(7) 0.0201(12) Uani 0.5 1 d . . P A -1
C5 C 0.06420(18) 0.04501(18) 0.18411(17) 0.0157(4) Uani 1 1 d . . . . .
C7 C 0.19292(19) 0.06213(19) 0.37882(17) 0.0180(4) Uani 1 1 d . . . . .
C8 C 0.07195(19) 0.10108(19) 0.38936(17) 0.0184(4) Uani 1 1 d . . . . .
C10 C 0.3121(2) -0.0234(2) 0.23508(19) 0.0235(5) Uani 1 1 d . . . . .
C11 C 0.3994(2) 0.0160(2) 0.3585(2) 0.0319(6) Uani 1 1 d . . . . .
H11A H 0.4628 -0.0469 0.3907 0.038 Uiso 1 1 calc R U . . .
H11B H 0.4504 0.0869 0.3437 0.038 Uiso 1 1 calc R U . . .
C13 C -0.14141(19) 0.12699(19) 0.27387(19) 0.0195(4) Uani 1 1 d . . . . .
C14 C -0.1202(2) 0.1875(2) 0.4046(2) 0.0275(5) Uani 1 1 d . . . . .
H14A H -0.1158 0.2736 0.3945 0.033 Uiso 1 1 calc R U . . .
H14B H -0.1948 0.1691 0.4490 0.033 Uiso 1 1 calc R U . . .
C16 C 0.2960(3) -0.1567(2) 0.2325(3) 0.0457(7) Uani 1 1 d . . . . .
H16A H 0.2651 -0.1826 0.3093 0.069 Uiso 1 1 calc R U . . .
H16B H 0.3815 -0.1936 0.2276 0.069 Uiso 1 1 calc R U . . .
H16C H 0.2312 -0.1794 0.1590 0.069 Uiso 1 1 calc R U . . .
C17 C 0.3607(2) 0.0235(3) 0.1211(2) 0.0442(8) Uani 1 1 d . . . . .
H17A H 0.2958 0.0057 0.0459 0.066 Uiso 1 1 calc R U . . .
H17B H 0.4457 -0.0132 0.1139 0.066 Uiso 1 1 calc R U . . .
H17C H 0.3723 0.1086 0.1290 0.066 Uiso 1 1 calc R U . . .
C18 C -0.2274(2) 0.0183(2) 0.2712(2) 0.0293(5) Uani 1 1 d . . . . .
H18A H -0.2312 -0.0217 0.1903 0.044 Uiso 1 1 calc R U . . .
H18B H -0.3171 0.0410 0.2823 0.044 Uiso 1 1 calc R U . . .
H18C H -0.1895 -0.0347 0.3393 0.044 Uiso 1 1 calc R U . . .
C19 C -0.1940(2) 0.2114(2) 0.1686(2) 0.0313(5) Uani 1 1 d . . . . .
H19A H -0.1356 0.2798 0.1728 0.047 Uiso 1 1 calc R U . . .
H19B H -0.2835 0.2367 0.1776 0.047 Uiso 1 1 calc R U . . .
H19C H -0.1970 0.1721 0.0874 0.047 Uiso 1 1 calc R U . . .

loop_
_atom_site_aniso_label
_atom_site_aniso_U_11
_atom_site_aniso_U_22
_atom_site_aniso_U_33
_atom_site_aniso_U_23
_atom_site_aniso_U_13
_atom_site_aniso_U_12
Rh1 0.01120(10) 0.01621(11) 0.01298(10) -0.00055(8) -0.00008(6) 0.00012(8)
Cl2 0.0266(8) 0.0179(12) 0.0243(9) 0.0053(10) 0.0018(6) -0.0056(10)
O4 0.037(3) 0.026(3) 0.044(3) 0.012(3) 0.0030(19) -0.004(3)
O12 0.0178(7) 0.0499(10) 0.0175(7) -0.0065(7) -0.0034(5) 0.0076(7)
O15 0.0223(7) 0.0393(9) 0.0180(7) -0.0070(6) 0.0047(6) 0.0058(7)
N6 0.0136(7) 0.0186(8) 0.0132(7) -0.0023(6) 0.0005(6) 0.0015(6)
N9 0.0123(7) 0.0184(8) 0.0164(7) -0.0004(6) 0.0016(6) 0.0014(6)
C3 0.015(2) 0.025(4) 0.020(3) 0.002(3) 0.0017(18) 0.000(3)
C5 0.0137(8) 0.0160(9) 0.0171(9) 0.0004(7) 0.0019(7) 0.0008(7)
C7 0.0171(9) 0.0229(10) 0.0129(8) -0.0014(7) -0.0009(7) 0.0009(8)
C8 0.0193(9) 0.0220(10) 0.0140(8) -0.0029(7) 0.0031(7) -0.0002(8)
C10 0.0150(9) 0.0346(13) 0.0194(9) -0.0062(8) -0.0018(7) 0.0093(8)
C11 0.0161(10) 0.0549(17) 0.0228(10) -0.0128(10) -0.0025(8) 0.0065(10)
C13 0.0134(9) 0.0235(10) 0.0222(9) -0.0006(8) 0.0050(7) 0.0016(8)
C14 0.0200(10) 0.0356(13) 0.0274(11) -0.0079(9) 0.0053(8) 0.0044(9)
C16 0.0401(15) 0.0353(15) 0.0554(17) -0.0137(13) -0.0105(13) 0.0174(12)
C17 0.0208(11) 0.083(2) 0.0298(12) 0.0026(13) 0.0072(9) 0.0087(13)
C18 0.0208(10) 0.0353(14) 0.0329(12) -0.0044(10) 0.0077(9) -0.0075(9)
C19 0.0265(11) 0.0328(13) 0.0347(12) 0.0058(10) 0.0056(9) 0.0110(10)

loop_
_atom_type_symbol
_atom_type_description
_atom_type_scat_dispersion_real
_atom_type_scat_dispersion_imag
_atom_type_scat_source
C C 0.0033 0.0016 'International Tables Vol C Tables 4.2.6.8 and 6.1.1.4'
H H 0.0000 0.0000 'International Tables Vol C Tables 4.2.6.8 and 6.1.1.4'
N N 0.0061 0.0033 'International Tables Vol C Tables 4.2.6.8 and 6.1.1.4'
O O 0.0106 0.0060 'International Tables Vol C Tables 4.2.6.8 and 6.1.1.4'
Cl Cl 0.1484 0.1585 'International Tables Vol C Tables 4.2.6.8 and 6.1.1.4'
Rh Rh -1.1178 0.9187 'International Tables Vol C Tables 4.2.6.8 and 6.1.1.4'

loop_
_geom_angle_atom_site_label_1
_geom_angle_atom_site_label_2
_geom_angle_atom_site_label_3
_geom_angle
_geom_angle_site_symmetry_1
_geom_angle_site_symmetry_3
C3 Rh1 Cl2 179.3(2) . .
C3 Rh1 C5 90.5(2) . .
C3 Rh1 C5 89.5(2) . 3
C5 Rh1 Cl2 89.80(7) . .
C5 Rh1 Cl2 90.20(7) 3 .
C5 Rh1 C5 180.0 . 3
C7 O12 C11 104.74(15) . .
C8 O15 C14 105.22(15) . .
C5 N6 C7 113.59(16) . .
C5 N6 C10 136.00(16) . .
C7 N6 C10 110.04(15) . .
C5 N9 C8 113.23(15) . .
C5 N9 C13 136.28(16) . .
C8 N9 C13 110.29(15) . .
O4 C3 Rh1 178.7(9) . .
N6 C5 Rh1 128.62(14) . .
N6 C5 N9 101.16(15) . .
N9 C5 Rh1 130.15(13) . .
O12 C7 N6 113.01(17) . .
C8 C7 O12 141.07(18) . .
C8 C7 N6 105.86(16) . .
O15 C8 N9 113.05(16) . .
C7 C8 O15 140.82(18) . .
C7 C8 N9 106.13(16) . .
N6 C10 C11 98.80(16) . .
N6 C10 C16 108.7(2) . .
N6 C10 C17 112.66(18) . .
C16 C10 C11 110.5(2) . .
C17 C10 C11 112.4(2) . .
C17 C10 C16 112.9(2) . .
O12 C11 C10 108.11(17) . .
N9 C13 C14 98.82(15) . .
N9 C13 C18 109.27(17) . .
N9 C13 C19 112.22(17) . .
C18 C13 C14 111.91(18) . .
C19 C13 C14 112.10(19) . .
C19 C13 C18 111.84(18) . .
O15 C14 C13 108.08(17) . .

loop_
_geom_bond_atom_site_label_1
_geom_bond_atom_site_label_2
_geom_bond_distance
_geom_bond_site_symmetry_2
Rh1 Cl2 2.3857(19) .
Rh1 C3 1.807(6) .
Rh1 C5 2.0505(19) 3
Rh1 C5 2.0504(19) .
O4 C3 1.109(7) .
O12 C7 1.356(2) .
O12 C11 1.451(3) .
O15 C8 1.356(2) .
O15 C14 1.450(3) .
N6 C5 1.358(2) .
N6 C7 1.384(2) .
N6 C10 1.472(2) .
N9 C5 1.362(2) .
N9 C8 1.385(2) .
N9 C13 1.472(2) .
C7 C8 1.338(3) .
C10 C11 1.541(3) .
C10 C16 1.530(4) .
C10 C17 1.500(3) .
C13 C14 1.552(3) .
C13 C18 1.518(3) .
C13 C19 1.517(3) .

_cod_duplicate_entry 4089661
